data_1531288
loop_
_publ_author_name
'Dera, P.'
'Prewitt, C.T.'
'Jayaraman, A.'
'Gramsch, S.A.'

_publ_section_title
;
 Structural basis for high-pressure polymorphism in Cu Ge O3
;
_journal_name_full 'Physical Review, Serie 3. B - Condensed Matter (18,1978-)'
_journal_page_first 134105-1
_journal_page_last 134105-10
_journal_volume 65
_journal_year 2002
_chemical_formula_sum 'Cu Ge O3'
_chemical_name_systematic 'Cu (Ge O3)'
_space_group_IT_number 55
_symmetry_space_group_name_Hall '-P 2 2ab'
_symmetry_space_group_name_H-M 'P b a m'
_cell_angle_alpha 90
_cell_angle_beta 90
_cell_angle_gamma 90
_cell_formula_units_Z 8
_cell_length_a 10.052
_cell_length_b 8.192
_cell_length_c 5.795
_cell_volume 477.195
_citation_journal_id_ASTM PRBMDO
_cod_data_source_file Dera_PRBMDO_2002_1241.cif
_cod_data_source_block Cu1Ge1O3
_cod_original_formula_sum 'Cu1 Ge1 O3'
_cod_database_code 1531288

loop_
_symmetry_equiv_pos_as_xyz
x,y,z
-x,-y,z
x+1/2,-y+1/2,-z
-x+1/2,y+1/2,-z
-x,-y,-z
x,y,-z
-x-1/2,y-1/2,z
x-1/2,-y-1/2,z

loop_
_atom_site_label
_atom_site_type_symbol
_atom_site_fract_x
_atom_site_fract_y
_atom_site_fract_z
_atom_site_occupancy
_atom_site_U_iso_or_equiv
Ge2 Ge+4 0.2639 0.1534 0.5 0.87 0.0
O5 O-2 0.3704 -0.0176 0.5 1 0.0
O1 O-2 0.1029 0.0934 0 1 0.0
Cu2 Cu+2 0.5 0 0.2498 1 0.0
Ge3 Ge+4 0.266 0.154 0 0.13 0.0
O3 O-2 0.3106 0.2619 0.7523 1 0.0
O4 O-2 0.094 0.1069 0.5 1 0.0
O2 O-2 0.3806 -0.0537 0 1 0.0
Ge4 Ge+4 0.211 0.256 0.5 0.13 0.0
Cu1 Cu+2 0 0 0.2501 1 0.0
Ge1 Ge+4 0.2082 0.2615 0 0.87 0.0
